data_4309911
loop_
_publ_author_name
'Ghada J. Corban'
'Sotiris K. Hadjikakou'
'Nick Hadjiliadis'
'Maciej Kubicki'
'Edward R. T. Tiekink'
'Ian S. Butler'
'Evangelos Drougas'
'Agnie M. Kosmas'

_publ_contact_author_address
;
    Department of Chemistry,
    National University of Singapore,
    Singapore 117543
;
_publ_contact_author_email
;
chmtert@nus.edu.sg
;
_publ_contact_author_fax ' 65 6779 1691 '
_publ_contact_author_name ' Dr ERT Tiekink '
_publ_contact_author_phone ' 65 6874 2848 '
_publ_section_title
;
Synthesis, Structural Characterization, and Computational Studies of Novel
Diiodine Adducts with the Heterocyclic
Thioamides N-Methylbenzothiazole-2-thione and Benzimidazole-2-thione:
Implications with the Mechanism of Action of Antithyroid Drugs
;
_journal_name_full 'Inorganic Chemistry'
_journal_page_first 8617
_journal_page_last 8627
_journal_paper_doi 10.1021/ic0484396
_journal_volume 44
_journal_year 2005
_chemical_formula_sum 'C16 H14 Cl4 Fe I N2 S4'
_chemical_formula_weight 687.08
_space_group_IT_number 15
_symmetry_cell_setting monoclinic
_symmetry_space_group_name_Hall '-C 2yc'
_symmetry_space_group_name_H-M 'C 1 2/c 1'
_atom_sites_solution_hydrogens geom
_atom_sites_solution_primary direct
_atom_sites_solution_secondary difmap
_audit_creation_method SHELXL-97
_cell_angle_alpha 90
_cell_angle_beta 107.219(1)
_cell_angle_gamma 90
_cell_formula_units_Z 8
_cell_length_a 35.781(2)
_cell_length_b 7.4761(5)
_cell_length_c 18.4677(12)
_cell_measurement_reflns_used 9286
_cell_measurement_temperature 223(2)
_cell_measurement_theta_max 30.0
_cell_measurement_theta_min 4.3
_cell_volume 4718.7(5)
_computing_cell_refinement 'SAINT (Bruker, 2000)'
_computing_data_collection 'SMART (Bruker, 2000)'
_computing_data_reduction 'SHELXTL (Bruker, 2000)'
_computing_molecular_graphics 'ORTEPII (Johnson, 1976)'
_computing_publication_material 'Bruker SHEXLTL (Bruker, 2000)'
_computing_structure_refinement 'SHELXL-97 (Sheldrick, 1997)'
_computing_structure_solution 'PATTY in DIRDIF92 (Beurskens et al., 1992)'
_diffrn_ambient_temperature 223(2)
_diffrn_measured_fraction_theta_full 0.985
_diffrn_measured_fraction_theta_max 0.985
_diffrn_measurement_device_type 'Bruker AXS SMART CCD'
_diffrn_measurement_method '\w scans'
_diffrn_radiation_monochromator graphite
_diffrn_radiation_source 'fine-focus sealed tube'
_diffrn_radiation_type MoK\a
_diffrn_radiation_wavelength 0.71069
_diffrn_reflns_av_R_equivalents 0.035
_diffrn_reflns_av_sigmaI/netI 0.043
_diffrn_reflns_limit_h_max 50
_diffrn_reflns_limit_h_min -50
_diffrn_reflns_limit_k_max 10
_diffrn_reflns_limit_k_min -9
_diffrn_reflns_limit_l_max 18
_diffrn_reflns_limit_l_min -25
_diffrn_reflns_number 18645
_diffrn_reflns_theta_full 30.0
_diffrn_reflns_theta_max 30.0
_diffrn_reflns_theta_min 1.2
_diffrn_standards_decay_% 0
_diffrn_standards_number 0
_exptl_absorpt_coefficient_mu 2.762
_exptl_absorpt_correction_T_max 1
_exptl_absorpt_correction_T_min 0.682
_exptl_absorpt_correction_type multi-scan
_exptl_absorpt_process_details '(SADABS, Bruker, 2000 & Blessing, 1995)'
_exptl_crystal_colour orange-red
_exptl_crystal_density_diffrn 1.934
_exptl_crystal_density_method 'not measured'
_exptl_crystal_description needle
_exptl_crystal_F_000 2680
_exptl_crystal_size_max 0.62
_exptl_crystal_size_mid 0.31
_exptl_crystal_size_min 0.05
_refine_diff_density_max 0.90
_refine_diff_density_min -0.72
_refine_diff_density_rms 0.150
_refine_ls_extinction_method none
_refine_ls_goodness_of_fit_ref 1.28
_refine_ls_hydrogen_treatment mixed
_refine_ls_matrix_type full
_refine_ls_number_parameters 255
_refine_ls_number_reflns 6790
_refine_ls_number_restraints 0
_refine_ls_restrained_S_all 1.28
_refine_ls_R_factor_all 0.072
_refine_ls_R_factor_gt 0.060
_refine_ls_shift/su_max 0.002
_refine_ls_shift/su_mean 0.000
_refine_ls_structure_factor_coef Fsqd
_refine_ls_weighting_details 'calc w=1/[\s^2^(Fo^2^)+(0.0148P)^2^+40.6476P] where P=(Fo^2^+2Fc^2^)/3'
_refine_ls_weighting_scheme calc
_refine_ls_wR_factor_gt 0.114
_refine_ls_wR_factor_ref 0.123
_reflns_number_gt 5933
_reflns_number_total 6790
_reflns_threshold_expression I>2\s(I)
_cod_data_source_file ic0484396si20041108_122743.cif
_cod_data_source_block shelxl
_cod_original_cell_volume 4718.8(5)
_cod_database_code 4309911

loop_
_symmetry_equiv_pos_as_xyz
'x, y, z'
'-x, y, -z+1/2'
'x+1/2, y+1/2, z'
'-x+1/2, y+1/2, -z+1/2'
'-x, -y, -z'
'x, -y, z-1/2'
'-x+1/2, -y+1/2, -z'
'x+1/2, -y+1/2, z-1/2'

loop_
_atom_site_label
_atom_site_type_symbol
_atom_site_fract_x
_atom_site_fract_y
_atom_site_fract_z
_atom_site_U_iso_or_equiv
_atom_site_adp_type
_atom_site_occupancy
_atom_site_symmetry_multiplicity
_atom_site_calc_flag
_atom_site_refinement_flags
_atom_site_disorder_assembly
_atom_site_disorder_group
I1 I 0.659123(10) 0.17870(5) 0.60415(2) 0.03278(9) Uani 1 1 d . . .
Fe Fe 0.11611(2) 0.20184(11) 0.37110(5) 0.03270(18) Uani 1 1 d . . .
Cl1 Cl 0.08025(4) -0.0341(2) 0.32359(9) 0.0419(3) Uani 1 1 d . . .
Cl2 Cl 0.16898(4) 0.2165(2) 0.33483(10) 0.0448(3) Uani 1 1 d . . .
Cl3 Cl 0.13472(5) 0.1796(3) 0.49476(9) 0.0523(4) Uani 1 1 d . . .
Cl4 Cl 0.07742(5) 0.4340(2) 0.33494(10) 0.0476(4) Uani 1 1 d . . .
S1 S 0.60249(4) 0.3023(2) 0.65088(9) 0.0410(3) Uani 1 1 d . . .
S2 S 0.56834(4) 0.2346(3) 0.48246(9) 0.0442(4) Uani 1 1 d . . .
S3 S 0.71744(4) 0.0416(2) 0.56006(8) 0.0352(3) Uani 1 1 d . . .
S4 S 0.66447(4) 0.2057(2) 0.41587(8) 0.0354(3) Uani 1 1 d . . .
N1 N 0.52680(14) 0.2804(6) 0.5717(3) 0.0326(10) Uani 1 1 d . . .
N2 N 0.73019(13) 0.0614(6) 0.4245(3) 0.0303(9) Uani 1 1 d . . .
C1 C 0.56399(16) 0.2738(8) 0.5713(3) 0.0333(11) Uani 1 1 d . . .
C2 C 0.51547(18) 0.3098(9) 0.6413(3) 0.0439(14) Uani 1 1 d . . .
H2A H 0.5385 0.3390 0.6828 0.066 Uiso 1 1 calc R . .
H2B H 0.5035 0.2020 0.6535 0.066 Uiso 1 1 calc R . .
H2C H 0.4969 0.4077 0.6334 0.066 Uiso 1 1 calc R . .
C3 C 0.49987(16) 0.2507(7) 0.5005(3) 0.0332(11) Uani 1 1 d . . .
C4 C 0.45937(17) 0.2461(9) 0.4839(4) 0.0430(14) Uani 1 1 d . . .
H4 H 0.4471 0.2668 0.5216 0.052 Uiso 1 1 calc R . .
C5 C 0.43794(18) 0.2098(9) 0.4101(4) 0.0487(16) Uani 1 1 d . . .
H5 H 0.4105 0.2042 0.3977 0.058 Uiso 1 1 calc R . .
C6 C 0.45576(18) 0.1812(9) 0.3533(4) 0.0465(15) Uani 1 1 d . . .
H6 H 0.4404 0.1574 0.3034 0.056 Uiso 1 1 calc R . .
C7 C 0.49593(19) 0.1878(9) 0.3704(4) 0.0461(15) Uani 1 1 d . . .
H7 H 0.5082 0.1686 0.3325 0.055 Uiso 1 1 calc R . .
C8 C 0.51784(16) 0.2230(8) 0.4440(3) 0.0349(12) Uani 1 1 d . . .
C9 C 0.70608(15) 0.0965(7) 0.4666(3) 0.0297(10) Uani 1 1 d . . .
C10 C 0.76698(16) -0.0370(8) 0.4534(4) 0.0393(13) Uani 1 1 d . . .
H10A H 0.7735 -0.0471 0.5081 0.059 Uiso 1 1 calc R . .
H10B H 0.7877 0.0266 0.4402 0.059 Uiso 1 1 calc R . .
H10C H 0.7641 -0.1555 0.4311 0.059 Uiso 1 1 calc R . .
C11 C 0.71640(15) 0.1233(7) 0.3504(3) 0.0295(10) Uani 1 1 d . . .
C12 C 0.73607(17) 0.1154(8) 0.2956(3) 0.0362(12) Uani 1 1 d . . .
H12 H 0.7608 0.0609 0.3060 0.043 Uiso 1 1 calc R . .
C13 C 0.7183(2) 0.1894(8) 0.2261(4) 0.0441(14) Uani 1 1 d . . .
H13 H 0.7311 0.1862 0.1884 0.053 Uiso 1 1 calc R . .
C14 C 0.6815(2) 0.2697(9) 0.2103(3) 0.0474(16) Uani 1 1 d . . .
H14 H 0.6698 0.3173 0.1617 0.057 Uiso 1 1 calc R . .
C15 C 0.66206(19) 0.2804(8) 0.2646(3) 0.0422(14) Uani 1 1 d . . .
H15 H 0.6374 0.3355 0.2540 0.051 Uiso 1 1 calc R . .
C16 C 0.68011(16) 0.2072(7) 0.3353(3) 0.0339(11) Uani 1 1 d . . .

loop_
_atom_site_aniso_label
_atom_site_aniso_U_11
_atom_site_aniso_U_22
_atom_site_aniso_U_33
_atom_site_aniso_U_23
_atom_site_aniso_U_13
_atom_site_aniso_U_12
I1 0.03095(17) 0.03637(18) 0.03157(18) 0.00179(14) 0.01010(13) 0.00037(14)
Fe 0.0305(4) 0.0348(4) 0.0315(4) -0.0023(3) 0.0072(3) 0.0011(3)
Cl1 0.0431(7) 0.0409(7) 0.0411(8) 0.0007(6) 0.0115(6) -0.0077(6)
Cl2 0.0385(7) 0.0460(8) 0.0534(9) -0.0074(7) 0.0190(7) -0.0080(6)
Cl3 0.0446(8) 0.0770(12) 0.0319(7) -0.0031(8) 0.0059(6) 0.0100(8)
Cl4 0.0467(8) 0.0415(8) 0.0511(9) -0.0002(7) 0.0090(7) 0.0098(7)
S1 0.0313(7) 0.0597(10) 0.0322(7) -0.0068(7) 0.0097(6) 0.0029(6)
S2 0.0338(7) 0.0708(11) 0.0298(7) -0.0030(7) 0.0124(6) 0.0000(7)
S3 0.0353(7) 0.0392(7) 0.0325(7) 0.0053(6) 0.0120(6) 0.0076(6)
S4 0.0309(6) 0.0421(8) 0.0325(7) 0.0010(6) 0.0083(5) 0.0077(6)
N1 0.036(2) 0.036(2) 0.028(2) 0.0022(18) 0.0136(19) 0.0023(19)
N2 0.030(2) 0.026(2) 0.037(2) -0.0019(18) 0.0132(19) 0.0000(17)
C1 0.031(3) 0.038(3) 0.030(3) 0.000(2) 0.008(2) 0.000(2)
C2 0.044(3) 0.057(4) 0.037(3) -0.011(3) 0.022(3) 0.003(3)
C3 0.032(3) 0.030(3) 0.037(3) 0.002(2) 0.008(2) 0.003(2)
C4 0.034(3) 0.050(4) 0.046(4) 0.001(3) 0.012(3) 0.002(3)
C5 0.032(3) 0.049(4) 0.057(4) 0.001(3) -0.001(3) 0.003(3)
C6 0.040(3) 0.054(4) 0.038(3) -0.006(3) 0.000(3) 0.004(3)
C7 0.048(3) 0.057(4) 0.031(3) 0.003(3) 0.008(3) 0.004(3)
C8 0.034(3) 0.042(3) 0.028(3) -0.001(2) 0.007(2) 0.000(2)
C9 0.034(3) 0.029(2) 0.029(3) 0.002(2) 0.013(2) -0.002(2)
C10 0.035(3) 0.034(3) 0.055(4) 0.003(3) 0.021(3) 0.007(2)
C11 0.034(3) 0.025(2) 0.030(3) -0.004(2) 0.011(2) -0.003(2)
C12 0.042(3) 0.036(3) 0.035(3) -0.006(2) 0.018(2) -0.005(2)
C13 0.060(4) 0.043(3) 0.035(3) -0.009(3) 0.023(3) -0.010(3)
C14 0.068(4) 0.046(3) 0.023(3) -0.004(2) 0.006(3) -0.005(3)
C15 0.048(3) 0.040(3) 0.033(3) 0.000(2) 0.004(3) 0.002(3)
C16 0.037(3) 0.035(3) 0.029(3) -0.005(2) 0.008(2) -0.002(2)

loop_
_atom_type_symbol
_atom_type_description
_atom_type_scat_dispersion_real
_atom_type_scat_dispersion_imag
_atom_type_scat_source
C C 0.0033 0.0016 'International Tables Vol C Tables 4.2.6.8 and 6.1.1.4'
H H 0.0000 0.0000 'International Tables Vol C Tables 4.2.6.8 and 6.1.1.4'
Fe Fe 0.3463 0.8444 'International Tables Vol C Tables 4.2.6.8 and 6.1.1.4'
N N 0.0061 0.0033 'International Tables Vol C Tables 4.2.6.8 and 6.1.1.4'
S S 0.1246 0.1234 'International Tables Vol C Tables 4.2.6.8 and 6.1.1.4'
I I -0.4742 1.8119 'International Tables Vol C Tables 4.2.6.8 and 6.1.1.4'
Cl Cl 0.1484 0.1585 'International Tables Vol C Tables 4.2.6.8 and 6.1.1.4'

loop_
_geom_angle_atom_site_label_1
_geom_angle_atom_site_label_2
_geom_angle_atom_site_label_3
_geom_angle
_geom_angle_site_symmetry_1
_geom_angle_site_symmetry_3
_geom_angle_publ_flag
S1 I1 S3 177.77(5) . . ?
Cl2 Fe Cl3 107.44(7) . . ?
Cl2 Fe Cl4 113.03(7) . . ?
Cl3 Fe Cl4 110.30(7) . . ?
Cl2 Fe Cl1 111.86(7) . . ?
Cl3 Fe Cl1 108.43(8) . . ?
Cl4 Fe Cl1 105.73(7) . . ?
C1 S1 I1 100.4(2) . . ?
C1 S2 C8 91.3(3) . . ?
C9 S3 I1 104.14(19) . . ?
C9 S4 C16 91.3(3) . . ?
C1 N1 C3 113.7(5) . . ?
C1 N1 C2 122.8(5) . . ?
C3 N1 C2 123.5(5) . . ?
C9 N2 C11 113.7(4) . . ?
C9 N2 C10 123.2(5) . . ?
C11 N2 C10 123.1(5) . . ?
N1 C1 S2 112.5(4) . . ?
N1 C1 S1 123.0(4) . . ?
S2 C1 S1 124.5(3) . . ?
N1 C2 H2A 109.5 . . ?
N1 C2 H2B 109.5 . . ?
H2A C2 H2B 109.5 . . ?
N1 C2 H2C 109.5 . . ?
H2A C2 H2C 109.5 . . ?
H2B C2 H2C 109.5 . . ?
C8 C3 N1 112.6(5) . . ?
C8 C3 C4 120.9(6) . . ?
N1 C3 C4 126.5(6) . . ?
C5 C4 C3 117.5(6) . . ?
C5 C4 H4 121.3 . . ?
C3 C4 H4 121.3 . . ?
C4 C5 C6 121.9(6) . . ?
C4 C5 H5 119.0 . . ?
C6 C5 H5 119.0 . . ?
C7 C6 C5 120.0(6) . . ?
C7 C6 H6 120.0 . . ?
C5 C6 H6 120.0 . . ?
C8 C7 C6 118.9(6) . . ?
C8 C7 H7 120.6 . . ?
C6 C7 H7 120.6 . . ?
C7 C8 C3 120.9(6) . . ?
C7 C8 S2 129.2(5) . . ?
C3 C8 S2 109.9(4) . . ?
N2 C9 S3 122.5(4) . . ?
N2 C9 S4 112.3(4) . . ?
S3 C9 S4 125.2(3) . . ?
N2 C10 H10A 109.5 . . ?
N2 C10 H10B 109.5 . . ?
H10A C10 H10B 109.5 . . ?
N2 C10 H10C 109.5 . . ?
H10A C10 H10C 109.5 . . ?
H10B C10 H10C 109.5 . . ?
N2 C11 C12 126.3(5) . . ?
N2 C11 C16 112.6(5) . . ?
C12 C11 C16 121.0(5) . . ?
C13 C12 C11 117.9(6) . . ?
C13 C12 H12 121.0 . . ?
C11 C12 H12 121.0 . . ?
C12 C13 C14 121.2(6) . . ?
C12 C13 H13 119.4 . . ?
C14 C13 H13 119.4 . . ?
C15 C14 C13 121.3(6) . . ?
C15 C14 H14 119.4 . . ?
C13 C14 H14 119.4 . . ?
C16 C15 C14 117.8(6) . . ?
C16 C15 H15 121.1 . . ?
C14 C15 H15 121.1 . . ?
C15 C16 C11 120.8(5) . . ?
C15 C16 S4 129.1(5) . . ?
C11 C16 S4 110.1(4) . . ?

loop_
_geom_bond_atom_site_label_1
_geom_bond_atom_site_label_2
_geom_bond_distance
_geom_bond_site_symmetry_2
_geom_bond_publ_flag
I1 S1 2.5961(15) . ?
I1 S3 2.6596(14) . ?
Fe Cl2 2.1887(17) . ?
Fe Cl3 2.1877(18) . ?
Fe Cl4 2.1973(17) . ?
Fe Cl1 2.2049(17) . ?
S1 C1 1.704(6) . ?
S2 C1 1.719(6) . ?
S2 C8 1.737(6) . ?
S3 C9 1.703(5) . ?
S4 C9 1.713(5) . ?
S4 C16 1.738(6) . ?
N1 C1 1.333(7) . ?
N1 C3 1.398(7) . ?
N1 C2 1.475(7) . ?
N2 C9 1.347(6) . ?
N2 C11 1.390(7) . ?
N2 C10 1.464(7) . ?
C2 H2A 0.9700 . ?
C2 H2B 0.9700 . ?
C2 H2C 0.9700 . ?
C3 C8 1.394(8) . ?
C3 C4 1.390(8) . ?
C4 C5 1.378(9) . ?
C4 H4 0.9400 . ?
C5 C6 1.397(9) . ?
C5 H5 0.9400 . ?
C6 C7 1.378(9) . ?
C6 H6 0.9400 . ?
C7 C8 1.378(8) . ?
C7 H7 0.9400 . ?
C10 H10A 0.9700 . ?
C10 H10B 0.9700 . ?
C10 H10C 0.9700 . ?
C11 C12 1.395(7) . ?
C11 C16 1.394(8) . ?
C12 C13 1.369(9) . ?
C12 H12 0.9400 . ?
C13 C14 1.395(9) . ?
C13 H13 0.9400 . ?
C14 C15 1.384(9) . ?
C14 H14 0.9400 . ?
C15 C16 1.386(8) . ?
C15 H15 0.9400 . ?
